data_2102647
loop_
_publ_author_name
'Coles, Simon J'
'Davies, David B.'
'Hursthouse, Michael B.'
'Kili\,c, Adem'
'Mayer, Thomas A.'
'Shaw, Robert A.'
'Yenilmez \,Cift\,ci, Gonul'

_publ_section_title
;
 Structural investigations of phosphorus--nitrogen compounds. 6.
 Relationships between molecular parameters in per-<i>X</i>-substituted
 bridged spermine derivatives and basicity constants \S\a<i>R</i> of
 substituents
;
_journal_issue 6
_journal_name_full 'Acta Crystallographica Section B'
_journal_page_first 739
_journal_page_last 747
_journal_paper_doi 10.1107/S0108768104025947
_journal_volume 60
_journal_year 2004
_chemical_formula_sum 'C22 H46 N10 O8 P6'
_chemical_formula_weight 764.51
_chemical_name_systematic
;
 ?
;
_space_group_IT_number 14
_symmetry_cell_setting monoclinic
_symmetry_space_group_name_Hall '-P 2ybc'
_symmetry_space_group_name_H-M 'P 1 21/c 1'
_atom_sites_solution_hydrogens geom
_atom_sites_solution_primary direct
_atom_sites_solution_secondary difmap
_audit_creation_method SHELXL-97
_cell_angle_alpha 90.00
_cell_angle_beta 106.18(3)
_cell_angle_gamma 90.00
_cell_formula_units_Z 4
_cell_length_a 9.871(2)
_cell_length_b 29.741(6)
_cell_length_c 11.838(2)
_cell_measurement_reflns_used 25012
_cell_measurement_temperature 120(2)
_cell_measurement_theta_max 27.48
_cell_measurement_theta_min 1.0
_cell_volume 3337.7(12)
_computing_cell_refinement 'DENZO & COLLECT'
_computing_data_collection 'DENZO (Otwinowski & Minor, 1997) & COLLECT (Hooft, 1998)'
_computing_data_reduction 'DENZO & COLLECT'
_computing_molecular_graphics 'PLATON (Spek, 1990)'
_computing_structure_refinement 'SHELXL-97 (Sheldrick, 1997)'
_computing_structure_solution 'SHELXS-97 (Sheldrick, 1997)'
_diffrn_ambient_temperature 120(2)
_diffrn_detector_area_resol_mean 9.091
_diffrn_measured_fraction_theta_full 0.926
_diffrn_measured_fraction_theta_max 0.926
_diffrn_measurement_device_type 'Bruker-Nonius KappaCCD'
_diffrn_measurement_method '\f & \w scans'
_diffrn_radiation_monochromator graphite
_diffrn_radiation_source 'Bruker-Nonius FR591 rotating anode'
_diffrn_radiation_type MoK\a
_diffrn_radiation_wavelength 0.71073
_diffrn_reflns_av_R_equivalents 0.1254
_diffrn_reflns_av_sigmaI/netI 0.1475
_diffrn_reflns_limit_h_max 12
_diffrn_reflns_limit_h_min -12
_diffrn_reflns_limit_k_max 38
_diffrn_reflns_limit_k_min -38
_diffrn_reflns_limit_l_max 15
_diffrn_reflns_limit_l_min -14
_diffrn_reflns_number 25591
_diffrn_reflns_theta_full 27.47
_diffrn_reflns_theta_max 27.47
_diffrn_reflns_theta_min 2.15
_diffrn_standards_decay_% 0
_exptl_absorpt_coefficient_mu 0.383
_exptl_absorpt_correction_T_max 0.9886
_exptl_absorpt_correction_T_min 0.9555
_exptl_absorpt_correction_type multi-scan
_exptl_absorpt_process_details 'SORTAV (Blessing, 1997)'
_exptl_crystal_colour colourless
_exptl_crystal_density_diffrn 1.521
_exptl_crystal_density_method 'not measured'
_exptl_crystal_description plate
_exptl_crystal_F_000 1608
_exptl_crystal_size_max 0.12
_exptl_crystal_size_mid 0.08
_exptl_crystal_size_min 0.03
_refine_diff_density_max 0.429
_refine_diff_density_min -0.551
_refine_ls_goodness_of_fit_ref 0.964
_refine_ls_hydrogen_treatment mixed
_refine_ls_matrix_type full
_refine_ls_number_parameters 424
_refine_ls_number_reflns 7080
_refine_ls_number_restraints 0
_refine_ls_restrained_S_all 0.964
_refine_ls_R_factor_all 0.1409
_refine_ls_R_factor_gt 0.0629
_refine_ls_shift/su_max 0.012
_refine_ls_shift/su_mean 0.001
_refine_ls_structure_factor_coef Fsqd
_refine_ls_weighting_details 'calc w=1/[\s^2^(Fo^2^)+(0.0701P)^2^+0.0000P] where P=(Fo^2^+2Fc^2^)/3'
_refine_ls_weighting_scheme calc
_refine_ls_wR_factor_gt 0.1246
_refine_ls_wR_factor_ref 0.1541
_reflns_number_gt 3980
_reflns_number_total 7080
_reflns_threshold_expression >2sigma(I)
_cod_data_source_file bm5015.cif
_cod_data_source_block 2c
_cod_depositor_comments
;
The following automatic conversions were performed:
'_symmetry_cell_setting' value 'Monoclinic' changed to 'monoclinic'
according to '/home/saulius/struct/CIF-dictionaries/cif_core.dic'
dictionary named 'cif_core.dic' version 2.4.1 from 2010-06-29.

Automatic conversion script
Id: cif_fix_enum 1527 2010-12-29 10:47:43Z saulius 

The following automatic conversions were performed:

'_symmetry_cell_setting' value 'Monoclinic' changed to 'monoclinic'
according to /home/saulius/struct/CIF-dictionaries/cif_core.dic
dictionary named 'cif_core.dic' version 2.4.1 from 2010-06-29.

Automatic conversion script
Id: cif_fix_values 1715 2011-07-08 13:25:40Z adriana 
;
_cod_original_cell_volume 3337.5(12)
_cod_original_sg_symbol_H-M P2_1/c
_cod_database_code 2102647
_cod_database_fobs_code 2102647

loop_
_symmetry_equiv_pos_as_xyz
'x, y, z'
'-x, y+1/2, -z+1/2'
'-x, -y, -z'
'x, -y-1/2, z-1/2'

loop_
_atom_site_label
_atom_site_fract_x
_atom_site_fract_y
_atom_site_fract_z
_atom_site_U_iso_or_equiv
_atom_site_adp_type
_atom_site_calc_flag
_atom_site_refinement_flags
_atom_site_occupancy
_atom_site_type_symbol
H4N 0.708(4) 0.1407(11) 0.203(3) 0.011(10) Uiso d . 1 H
H7N 0.810(4) -0.1508(11) -0.123(3) 0.012(11) Uiso d . 1 H
C1 1.0177(5) 0.28504(13) -0.0547(4) 0.0322(12) Uani d . 1 C
H1A 1.0694 0.3098 -0.0052 0.039 Uiso calc R 1 H
H1B 0.9238 0.2964 -0.0992 0.039 Uiso calc R 1 H
C2 1.0980(5) 0.26986(14) -0.1394(4) 0.0346(12) Uani d . 1 C
H2A 1.1946 0.2607 -0.0950 0.042 Uiso calc R 1 H
H2B 1.1056 0.2951 -0.1918 0.042 Uiso calc R 1 H
C3 1.0233(5) 0.23069(14) -0.2126(4) 0.0316(11) Uani d . 1 C
H3A 0.9289 0.2404 -0.2606 0.038 Uiso calc R 1 H
H3B 1.0779 0.2207 -0.2667 0.038 Uiso calc R 1 H
C4 0.4663(4) 0.26219(13) -0.1713(4) 0.0289(11) Uani d . 1 C
H4A 0.5446 0.2803 -0.1848 0.035 Uiso calc R 1 H
H4B 0.4018 0.2827 -0.1455 0.035 Uiso calc R 1 H
C5 0.3879(4) 0.23888(13) -0.2837(4) 0.0326(12) Uani d . 1 C
H5A 0.3089 0.2212 -0.2700 0.039 Uiso calc R 1 H
H5B 0.3478 0.2616 -0.3450 0.039 Uiso calc R 1 H
C6 0.4848(5) 0.20833(13) -0.3252(4) 0.0317(12) Uani d . 1 C
H6A 0.4320 0.1931 -0.3987 0.038 Uiso calc R 1 H
H6B 0.5616 0.2261 -0.3421 0.038 Uiso calc R 1 H
C7 0.9065(4) 0.11586(12) 0.2850(4) 0.0259(11) Uani d . 1 C
H7A 0.8928 0.1198 0.3642 0.031 Uiso calc R 1 H
H7B 1.0014 0.1274 0.2876 0.031 Uiso calc R 1 H
C8 0.8990(4) 0.06623(12) 0.2547(4) 0.0262(11) Uani d . 1 C
H8A 0.9708 0.0497 0.3157 0.031 Uiso calc R 1 H
H8B 0.8050 0.0544 0.2539 0.031 Uiso calc R 1 H
C9 0.9240(4) 0.05827(12) 0.1362(4) 0.0250(11) Uani d . 1 C
H9A 1.0213 0.0676 0.1396 0.030 Uiso calc R 1 H
H9B 0.9153 0.0257 0.1182 0.030 Uiso calc R 1 H
C10 0.8425(5) 0.07259(13) -0.0759(4) 0.0288(11) Uani d . 1 C
H10A 0.9437 0.0754 -0.0716 0.035 Uiso calc R 1 H
H10B 0.7899 0.0948 -0.1340 0.035 Uiso calc R 1 H
C11 0.7924(4) 0.02552(13) -0.1185(4) 0.0279(11) Uani d . 1 C
H11A 0.8040 0.0209 -0.1981 0.033 Uiso calc R 1 H
H11B 0.8518 0.0031 -0.0652 0.033 Uiso calc R 1 H
C12 0.6392(4) 0.01796(12) -0.1225(4) 0.0264(11) Uani d . 1 C
H12A 0.5825 0.0437 -0.1629 0.032 Uiso calc R 1 H
H12B 0.6310 0.0170 -0.0410 0.032 Uiso calc R 1 H
C13 0.5790(4) -0.02521(12) -0.1854(4) 0.0274(11) Uani d . 1 C
H13A 0.4781 -0.0274 -0.1877 0.033 Uiso calc R 1 H
H13B 0.5843 -0.0237 -0.2676 0.033 Uiso calc R 1 H
C14 0.6143(4) -0.07850(13) -0.0214(4) 0.0269(11) Uani d . 1 C
H14A 0.5119 -0.0848 -0.0421 0.032 Uiso calc R 1 H
H14B 0.6334 -0.0525 0.0330 0.032 Uiso calc R 1 H
C15 0.6938(4) -0.11908(13) 0.0413(4) 0.0279(11) Uani d . 1 C
H15A 0.6604 -0.1263 0.1107 0.033 Uiso calc R 1 H
H15B 0.7956 -0.1120 0.0694 0.033 Uiso calc R 1 H
C16 0.6721(4) -0.15960(13) -0.0400(4) 0.0275(11) Uani d . 1 C
H16A 0.7239 -0.1856 0.0036 0.033 Uiso calc R 1 H
H16B 0.5705 -0.1674 -0.0653 0.033 Uiso calc R 1 H
C17 0.2151(5) -0.07237(14) -0.5720(4) 0.0344(12) Uani d . 1 C
H17A 0.2761 -0.0658 -0.6237 0.041 Uiso calc R 1 H
H17B 0.1469 -0.0474 -0.5794 0.041 Uiso calc R 1 H
C18 0.1364(4) -0.11605(14) -0.6094(4) 0.0326(12) Uani d . 1 C
H18A 0.0708 -0.1213 -0.5609 0.039 Uiso calc R 1 H
H18B 0.0798 -0.1137 -0.6926 0.039 Uiso calc R 1 H
C19 0.2368(5) -0.15512(15) -0.5957(4) 0.0360(12) Uani d . 1 C
H19A 0.1825 -0.1834 -0.6155 0.043 Uiso calc R 1 H
H19B 0.2952 -0.1516 -0.6509 0.043 Uiso calc R 1 H
C20 0.6856(5) -0.03224(14) -0.6053(4) 0.0343(12) Uani d . 1 C
H20A 0.7057 -0.0003 -0.6180 0.041 Uiso calc R 1 H
H20B 0.5853 -0.0381 -0.6466 0.041 Uiso calc R 1 H
C21 0.7777(5) -0.06188(13) -0.6553(4) 0.0293(11) Uani d . 1 C
H21A 0.8780 -0.0544 -0.6185 0.035 Uiso calc R 1 H
H21B 0.7570 -0.0565 -0.7410 0.035 Uiso calc R 1 H
C22 0.7521(4) -0.11092(13) -0.6332(4) 0.0245(10) Uani d . 1 C
H22A 0.6532 -0.1189 -0.6741 0.029 Uiso calc R 1 H
H22B 0.8148 -0.1301 -0.6651 0.029 Uiso calc R 1 H
N1 0.9368(3) 0.16550(10) 0.0439(3) 0.0211(8) Uani d . 1 N
N2 0.7653(3) 0.21943(11) -0.1200(3) 0.0259(9) Uani d . 1 N
N3 0.6507(3) 0.15293(10) -0.0205(3) 0.0220(8) Uani d . 1 N
N4 0.7991(4) 0.14214(10) 0.1991(3) 0.0223(8) Uani d . 1 N
N5 0.8231(3) 0.08335(10) 0.0404(3) 0.0202(8) Uani d . 1 N
N6 0.6528(3) -0.06629(10) -0.1294(3) 0.0204(8) Uani d . 1 N
N7 0.7215(4) -0.15098(10) -0.1449(3) 0.0220(9) Uani d . 1 N
N8 0.4841(3) -0.11983(10) -0.2902(3) 0.0204(8) Uani d . 1 N
N9 0.5231(3) -0.10408(11) -0.5049(3) 0.0288(9) Uani d . 1 N
N10 0.7430(3) -0.09495(10) -0.3092(3) 0.0207(8) Uani d . 1 N
O1 1.0009(3) 0.24776(8) 0.0200(2) 0.0252(7) Uani d . 1 O
O2 1.0085(3) 0.19337(8) -0.1369(3) 0.0253(7) Uani d . 1 O
O3 0.5228(3) 0.22828(8) -0.0797(2) 0.0259(7) Uani d . 1 O
O4 0.5445(3) 0.17477(8) -0.2346(2) 0.0252(7) Uani d . 1 O
O5 0.3014(3) -0.07606(8) -0.4498(2) 0.0276(7) Uani d . 1 O
O6 0.3286(3) -0.15773(8) -0.4753(2) 0.0278(7) Uani d . 1 O
O7 0.7102(3) -0.04055(8) -0.4798(2) 0.0273(7) Uani d . 1 O
O8 0.7792(3) -0.11909(8) -0.5082(2) 0.0230(7) Uani d . 1 O
P1 0.80174(11) 0.13809(3) 0.06152(10) 0.0201(3) Uani d . 1 P
P2 0.91920(11) 0.20503(3) -0.04693(10) 0.0196(3) Uani d . 1 P
P3 0.63011(11) 0.19355(3) -0.10918(10) 0.0214(3) Uani d . 1 P
P4 0.64786(11) -0.10816(3) -0.22543(9) 0.0196(3) Uani d . 1 P
P5 0.41962(11) -0.11432(3) -0.42650(10) 0.0216(3) Uani d . 1 P
P6 0.68274(11) -0.09075(3) -0.44598(9) 0.0206(3) Uani d . 1 P

loop_
_atom_site_aniso_label
_atom_site_aniso_U_11
_atom_site_aniso_U_22
_atom_site_aniso_U_33
_atom_site_aniso_U_12
_atom_site_aniso_U_13
_atom_site_aniso_U_23
C1 0.048(3) 0.019(2) 0.032(3) -0.011(2) 0.014(2) 0.0022(19)
C2 0.028(2) 0.037(3) 0.039(3) -0.001(2) 0.008(2) 0.016(2)
C3 0.036(3) 0.042(3) 0.024(3) -0.002(2) 0.019(2) 0.006(2)
C4 0.025(2) 0.020(2) 0.044(3) 0.0048(18) 0.011(2) 0.007(2)
C5 0.025(2) 0.028(2) 0.039(3) 0.0036(19) 0.000(2) 0.009(2)
C6 0.044(3) 0.026(2) 0.020(3) -0.003(2) 0.000(2) 0.0053(18)
C7 0.028(2) 0.030(2) 0.019(3) 0.0002(18) 0.005(2) 0.0032(18)
C8 0.024(2) 0.028(2) 0.024(3) 0.0009(18) 0.002(2) 0.0060(18)
C9 0.029(2) 0.021(2) 0.024(3) 0.0033(18) 0.007(2) 0.0011(18)
C10 0.034(3) 0.026(2) 0.028(3) -0.0034(19) 0.012(2) -0.0009(19)
C11 0.032(3) 0.026(2) 0.028(3) -0.0003(19) 0.012(2) -0.0038(18)
C12 0.028(2) 0.026(2) 0.023(3) 0.0060(18) 0.003(2) 0.0013(18)
C13 0.025(2) 0.021(2) 0.032(3) 0.0030(18) 0.001(2) -0.0018(18)
C14 0.025(2) 0.032(2) 0.024(3) 0.0007(19) 0.008(2) -0.0052(19)
C15 0.026(2) 0.038(3) 0.019(3) -0.0019(19) 0.007(2) 0.0031(19)
C16 0.024(2) 0.027(2) 0.030(3) 0.0013(18) 0.005(2) 0.0032(19)
C17 0.026(2) 0.046(3) 0.026(3) 0.009(2) -0.001(2) 0.010(2)
C18 0.019(2) 0.058(3) 0.018(3) 0.002(2) 0.001(2) 0.000(2)
C19 0.023(2) 0.054(3) 0.028(3) -0.004(2) 0.003(2) -0.017(2)
C20 0.049(3) 0.025(2) 0.026(3) 0.001(2) 0.006(2) 0.0124(19)
C21 0.033(3) 0.037(3) 0.017(3) -0.006(2) 0.006(2) 0.0053(19)
C22 0.026(2) 0.031(2) 0.018(3) -0.0048(18) 0.0089(19) 0.0001(18)
N1 0.0160(17) 0.0202(17) 0.028(2) -0.0016(14) 0.0068(16) 0.0064(15)
N2 0.0184(19) 0.0288(19) 0.031(2) -0.0019(14) 0.0083(17) 0.0109(16)
N3 0.0161(18) 0.0213(17) 0.028(2) -0.0020(13) 0.0060(16) 0.0014(14)
N4 0.024(2) 0.0226(19) 0.022(2) 0.0004(15) 0.0100(17) 0.0017(15)
N5 0.0190(18) 0.0209(18) 0.019(2) -0.0009(14) 0.0032(15) -0.0005(14)
N6 0.0237(18) 0.0206(17) 0.017(2) 0.0030(14) 0.0055(16) -0.0022(14)
N7 0.019(2) 0.0256(19) 0.021(2) -0.0005(15) 0.0043(17) 0.0008(14)
N8 0.0218(18) 0.0220(17) 0.018(2) -0.0021(14) 0.0074(16) -0.0005(14)
N9 0.0194(19) 0.051(2) 0.016(2) -0.0038(16) 0.0045(16) -0.0007(16)
N10 0.0166(17) 0.0270(18) 0.020(2) -0.0014(14) 0.0076(15) 0.0030(15)
O1 0.0327(17) 0.0191(15) 0.0252(19) -0.0074(12) 0.0102(14) -0.0013(12)
O2 0.0295(17) 0.0232(15) 0.0267(18) -0.0015(12) 0.0136(14) -0.0002(13)
O3 0.0268(16) 0.0215(15) 0.0316(19) 0.0048(12) 0.0120(14) 0.0029(12)
O4 0.0279(16) 0.0236(15) 0.0205(17) 0.0021(12) 0.0008(13) 0.0018(12)
O5 0.0223(16) 0.0311(16) 0.0275(19) 0.0063(12) 0.0036(14) 0.0007(12)
O6 0.0268(16) 0.0287(16) 0.0241(18) -0.0048(12) 0.0008(14) -0.0050(12)
O7 0.0343(17) 0.0223(15) 0.0254(18) 0.0029(12) 0.0083(14) 0.0029(12)
O8 0.0211(15) 0.0257(15) 0.0221(18) 0.0019(12) 0.0060(13) 0.0004(12)
P1 0.0198(6) 0.0181(5) 0.0225(7) -0.0013(4) 0.0059(5) 0.0013(4)
P2 0.0184(6) 0.0188(6) 0.0215(7) -0.0019(4) 0.0054(5) 0.0004(4)
P3 0.0182(6) 0.0214(6) 0.0240(7) -0.0008(4) 0.0051(5) 0.0009(5)
P4 0.0188(6) 0.0199(5) 0.0190(6) -0.0005(4) 0.0035(5) -0.0010(4)
P5 0.0172(6) 0.0245(6) 0.0212(7) 0.0002(4) 0.0024(5) -0.0014(5)
P6 0.0178(6) 0.0237(6) 0.0199(7) 0.0005(4) 0.0045(5) 0.0002(5)

loop_
_atom_type_symbol
_atom_type_description
_atom_type_scat_dispersion_real
_atom_type_scat_dispersion_imag
_atom_type_scat_source
C C 0.0033 0.0016 'International Tables Vol C Tables 4.2.6.8 and 6.1.1.4'
H H 0.0000 0.0000 'International Tables Vol C Tables 4.2.6.8 and 6.1.1.4'
N N 0.0061 0.0033 'International Tables Vol C Tables 4.2.6.8 and 6.1.1.4'
O O 0.0106 0.0060 'International Tables Vol C Tables 4.2.6.8 and 6.1.1.4'
P P 0.1023 0.0942 'International Tables Vol C Tables 4.2.6.8 and 6.1.1.4'

loop_
_geom_angle_atom_site_label_1
_geom_angle_atom_site_label_2
_geom_angle_atom_site_label_3
_geom_angle
O1 C1 C2 110.2(3)
O1 C1 H1A 109.6
C2 C1 H1A 109.6
O1 C1 H1B 109.6
C2 C1 H1B 109.6
H1A C1 H1B 108.1
C1 C2 C3 110.4(4)
C1 C2 H2A 109.6
C3 C2 H2A 109.6
C1 C2 H2B 109.6
C3 C2 H2B 109.6
H2A C2 H2B 108.1
O2 C3 C2 110.5(4)
O2 C3 H3A 109.6
C2 C3 H3A 109.6
O2 C3 H3B 109.6
C2 C3 H3B 109.6
H3A C3 H3B 108.1
O3 C4 C5 109.3(3)
O3 C4 H4A 109.8
C5 C4 H4A 109.8
O3 C4 H4B 109.8
C5 C4 H4B 109.8
H4A C4 H4B 108.3
C6 C5 C4 110.5(3)
C6 C5 H5A 109.5
C4 C5 H5A 109.5
C6 C5 H5B 109.5
C4 C5 H5B 109.5
H5A C5 H5B 108.1
O4 C6 C5 109.7(4)
O4 C6 H6A 109.7
C5 C6 H6A 109.7
O4 C6 H6B 109.7
C5 C6 H6B 109.7
H6A C6 H6B 108.2
N4 C7 C8 112.0(3)
N4 C7 H7A 109.2
C8 C7 H7A 109.2
N4 C7 H7B 109.2
C8 C7 H7B 109.2
H7A C7 H7B 107.9
C9 C8 C7 111.3(3)
C9 C8 H8A 109.4
C7 C8 H8A 109.4
C9 C8 H8B 109.4
C7 C8 H8B 109.4
H8A C8 H8B 108.0
N5 C9 C8 112.5(3)
N5 C9 H9A 109.1
C8 C9 H9A 109.1
N5 C9 H9B 109.1
C8 C9 H9B 109.1
H9A C9 H9B 107.8
N5 C10 C11 113.2(3)
N5 C10 H10A 108.9
C11 C10 H10A 108.9
N5 C10 H10B 108.9
C11 C10 H10B 108.9
H10A C10 H10B 107.8
C12 C11 C10 112.1(3)
C12 C11 H11A 109.2
C10 C11 H11A 109.2
C12 C11 H11B 109.2
C10 C11 H11B 109.2
H11A C11 H11B 107.9
C11 C12 C13 113.0(3)
C11 C12 H12A 109.0
C13 C12 H12A 109.0
C11 C12 H12B 109.0
C13 C12 H12B 109.0
H12A C12 H12B 107.8
N6 C13 C12 113.6(3)
N6 C13 H13A 108.8
C12 C13 H13A 108.8
N6 C13 H13B 108.8
C12 C13 H13B 108.8
H13A C13 H13B 107.7
N6 C14 C15 113.4(3)
N6 C14 H14A 108.9
C15 C14 H14A 108.9
N6 C14 H14B 108.9
C15 C14 H14B 108.9
H14A C14 H14B 107.7
C14 C15 C16 111.0(3)
C14 C15 H15A 109.4
C16 C15 H15A 109.4
C14 C15 H15B 109.4
C16 C15 H15B 109.4
H15A C15 H15B 108.0
N7 C16 C15 111.9(3)
N7 C16 H16A 109.2
C15 C16 H16A 109.2
N7 C16 H16B 109.2
C15 C16 H16B 109.2
H16A C16 H16B 107.9
O5 C17 C18 109.5(3)
O5 C17 H17A 109.8
C18 C17 H17A 109.8
O5 C17 H17B 109.8
C18 C17 H17B 109.8
H17A C17 H17B 108.2
C19 C18 C17 111.2(3)
C19 C18 H18A 109.4
C17 C18 H18A 109.4
C19 C18 H18B 109.4
C17 C18 H18B 109.4
H18A C18 H18B 108.0
O6 C19 C18 110.9(3)
O6 C19 H19A 109.5
C18 C19 H19A 109.5
O6 C19 H19B 109.5
C18 C19 H19B 109.5
H19A C19 H19B 108.1
O7 C20 C21 110.8(3)
O7 C20 H20A 109.5
C21 C20 H20A 109.5
O7 C20 H20B 109.5
C21 C20 H20B 109.5
H20A C20 H20B 108.1
C20 C21 C22 110.4(4)
C20 C21 H21A 109.6
C22 C21 H21A 109.6
C20 C21 H21B 109.6
C22 C21 H21B 109.6
H21A C21 H21B 108.1
O8 C22 C21 110.2(3)
O8 C22 H22A 109.6
C21 C22 H22A 109.6
O8 C22 H22B 109.6
C21 C22 H22B 109.6
H22A C22 H22B 108.1
P2 N1 P1 121.71(19)
P3 N2 P2 121.9(2)
P3 N3 P1 122.8(2)
C7 N4 P1 116.1(3)
C7 N4 H4N 118(2)
P1 N4 H4N 110(2)
C10 N5 C9 111.7(3)
C10 N5 P1 113.9(2)
C9 N5 P1 117.5(2)
C14 N6 C13 112.1(3)
C14 N6 P4 116.0(2)
C13 N6 P4 113.0(3)
C16 N7 P4 115.3(3)
C16 N7 H7N 107(3)
P4 N7 H7N 116(2)
P5 N8 P4 121.9(2)
P6 N9 P5 120.8(2)
P6 N10 P4 122.9(2)
C1 O1 P2 115.7(3)
C3 O2 P2 114.4(3)
C4 O3 P3 115.1(3)
C6 O4 P3 116.4(2)
C17 O5 P5 114.9(3)
C19 O6 P5 116.4(2)
C20 O7 P6 115.1(2)
C22 O8 P6 114.7(2)
N3 P1 N1 116.31(17)
N3 P1 N4 108.22(19)
N1 P1 N4 109.34(18)
N3 P1 N5 108.29(16)
N1 P1 N5 109.12(17)
N4 P1 N5 104.96(17)
N1 P2 N2 118.87(17)
N1 P2 O1 108.23(17)
N2 P2 O1 109.38(16)
N1 P2 O2 108.52(16)
N2 P2 O2 108.56(18)
O1 P2 O2 101.97(15)
N2 P3 N3 118.23(17)
N2 P3 O3 109.40(17)
N3 P3 O3 108.84(18)
N2 P3 O4 109.72(18)
N3 P3 O4 106.81(16)
O3 P3 O4 102.71(15)
N10 P4 N8 116.17(18)
N10 P4 N7 108.14(19)
N8 P4 N7 109.38(17)
N10 P4 N6 109.11(17)
N8 P4 N6 108.44(17)
N7 P4 N6 105.03(17)
N8 P5 O6 108.39(16)
N8 P5 N9 118.52(18)
O6 P5 N9 109.53(17)
N8 P5 O5 108.64(17)
O6 P5 O5 101.79(15)
N9 P5 O5 108.66(17)
N10 P6 N9 118.64(19)
N10 P6 O7 107.05(16)
N9 P6 O7 110.05(17)
N10 P6 O8 109.33(16)
N9 P6 O8 108.19(17)
O7 P6 O8 102.37(16)

loop_
_geom_bond_atom_site_label_1
_geom_bond_atom_site_label_2
_geom_bond_distance
C1 O1 1.456(5)
C1 C2 1.510(6)
C1 H1A 0.9900
C1 H1B 0.9900
C2 C3 1.515(6)
C2 H2A 0.9900
C2 H2B 0.9900
C3 O2 1.459(5)
C3 H3A 0.9900
C3 H3B 0.9900
C4 O3 1.472(5)
C4 C5 1.508(6)
C4 H4A 0.9900
C4 H4B 0.9900
C5 C6 1.498(6)
C5 H5A 0.9900
C5 H5B 0.9900
C6 O4 1.463(4)
C6 H6A 0.9900
C6 H6B 0.9900
C7 N4 1.473(5)
C7 C8 1.516(5)
C7 H7A 0.9900
C7 H7B 0.9900
C8 C9 1.508(6)
C8 H8A 0.9900
C8 H8B 0.9900
C9 N5 1.485(5)
C9 H9A 0.9900
C9 H9B 0.9900
C10 N5 1.476(5)
C10 C11 1.523(5)
C10 H10A 0.9900
C10 H10B 0.9900
C11 C12 1.516(6)
C11 H11A 0.9900
C11 H11B 0.9900
C12 C13 1.520(5)
C12 H12A 0.9900
C12 H12B 0.9900
C13 N6 1.481(5)
C13 H13A 0.9900
C13 H13B 0.9900
C14 N6 1.477(5)
C14 C15 1.516(5)
C14 H14A 0.9900
C14 H14B 0.9900
C15 C16 1.520(5)
C15 H15A 0.9900
C15 H15B 0.9900
C16 N7 1.479(5)
C16 H16A 0.9900
C16 H16B 0.9900
C17 O5 1.464(5)
C17 C18 1.515(6)
C17 H17A 0.9900
C17 H17B 0.9900
C18 C19 1.507(6)
C18 H18A 0.9900
C18 H18B 0.9900
C19 O6 1.462(5)
C19 H19A 0.9900
C19 H19B 0.9900
C20 O7 1.458(5)
C20 C21 1.502(6)
C20 H20A 0.9900
C20 H20B 0.9900
C21 C22 1.516(5)
C21 H21A 0.9900
C21 H21B 0.9900
C22 O8 1.449(5)
C22 H22A 0.9900
C22 H22B 0.9900
N1 P2 1.570(3)
N1 P1 1.625(3)
N2 P3 1.576(3)
N2 P2 1.583(3)
N3 P3 1.576(3)
N3 P1 1.598(3)
N4 P1 1.640(4)
N4 H4N 0.91(4)
N5 P1 1.669(3)
N6 P4 1.677(3)
N7 P4 1.635(3)
N7 H7N 0.84(4)
N8 P5 1.570(3)
N8 P4 1.621(3)
N9 P6 1.585(3)
N9 P5 1.590(4)
N10 P6 1.566(3)
N10 P4 1.594(3)
O1 P2 1.593(3)
O2 P2 1.598(3)
O3 P3 1.586(3)
O4 P3 1.591(3)
O5 P5 1.598(3)
O6 P5 1.587(3)
O7 P6 1.588(3)
O8 P6 1.597(3)

loop_
_cod_related_entry_id
_cod_related_entry_database
_cod_related_entry_code
1 ChemSpider 21140173
